data_2017101
loop_
_publ_author_name
'Ji, Lina'
'Ma, Hongwei'
'Liang, Jingkui'

_publ_section_title
;
 Lithium zincopyrophosphate, Li~2~Zn~3~(P~2~O~7~)~2~
;
_journal_coeditor_code LG3007
_journal_issue 5
_journal_name_full 'Acta Crystallographica Section C'
_journal_page_first i30
_journal_page_last i32
_journal_paper_doi 10.1107/S0108270109011457
_journal_volume 65
_journal_year 2009
_chemical_formula_iupac 'Li2 Zn3 (P2 O7)2'
_chemical_formula_moiety '(Li O14 P4 Zn3) , Li'
_chemical_formula_sum 'Li2 O14 P4 Zn3'
_chemical_formula_weight 557.87
_chemical_name_common 'Lithium zinc(II) pyrophosphate'
_chemical_name_systematic
;
dilithium(I) trizinc(II) bis[diphosphate(4-)]
;
_space_group_IT_number 57
_symmetry_cell_setting orthorhombic
_symmetry_space_group_name_Hall '-P 2c 2b'
_symmetry_space_group_name_H-M 'P b c m'
_atom_sites_solution_primary direct
_atom_sites_solution_secondary difmap
_cell_angle_alpha 90.00
_cell_angle_beta 90.00
_cell_angle_gamma 90.00
_cell_formula_units_Z 4
_cell_length_a 5.1733(3)
_cell_length_b 13.1797(7)
_cell_length_c 16.1108(9)
_cell_measurement_reflns_used 5442
_cell_measurement_temperature 298(2)
_cell_measurement_theta_max 33.42
_cell_measurement_theta_min 2.53
_cell_volume 1098.48(11)
_computing_cell_refinement 'SAINT (Bruker, 2000)'
_computing_data_collection 'SMART (Bruker, 2000)'
_computing_data_reduction 'SAINT (Bruker, 2000)'
_computing_molecular_graphics 'DIAMOND (Brandenburg, 1999)'
_computing_publication_material 'SHELXL97 (Sheldrick, 2008)'
_computing_structure_refinement 'SHELXL97 (Sheldrick, 2008)'
_computing_structure_solution 'SHELXS97 (Sheldrick, 2008)'
_diffrn_ambient_temperature 298(2)
_diffrn_measured_fraction_theta_full 1.000
_diffrn_measured_fraction_theta_max 0.966
_diffrn_measurement_device_type 'Bruker SMART APEX CCD area-detector'
_diffrn_measurement_method '\w scan at different fixed \f positions'
_diffrn_radiation_monochromator graphite
_diffrn_radiation_source 'fine-focus sealed tube'
_diffrn_radiation_type MoK\a
_diffrn_radiation_wavelength 0.71073
_diffrn_reflns_av_R_equivalents 0.0221
_diffrn_reflns_av_sigmaI/netI 0.0198
_diffrn_reflns_limit_h_max 7
_diffrn_reflns_limit_h_min -8
_diffrn_reflns_limit_k_max 18
_diffrn_reflns_limit_k_min -19
_diffrn_reflns_limit_l_max 19
_diffrn_reflns_limit_l_min -24
_diffrn_reflns_number 9756
_diffrn_reflns_theta_full 30.00
_diffrn_reflns_theta_max 33.50
_diffrn_reflns_theta_min 2.53
_exptl_absorpt_coefficient_mu 7.166
_exptl_absorpt_correction_T_max 0.1651
_exptl_absorpt_correction_T_min 0.1151
_exptl_absorpt_correction_type multi-scan
_exptl_absorpt_process_details '(SADABS; Sheldrick, 1996)'
_exptl_crystal_colour colourless
_exptl_crystal_density_diffrn 3.373
_exptl_crystal_density_method 'not measured'
_exptl_crystal_description granular
_exptl_crystal_F_000 1072
_exptl_crystal_size_max 0.30
_exptl_crystal_size_mid 0.28
_exptl_crystal_size_min 0.25
_refine_diff_density_max 0.552
_refine_diff_density_min -0.460
_refine_ls_extinction_method none
_refine_ls_goodness_of_fit_ref 1.048
_refine_ls_matrix_type full
_refine_ls_number_parameters 126
_refine_ls_number_reflns 2135
_refine_ls_number_restraints 0
_refine_ls_restrained_S_all 1.048
_refine_ls_R_factor_all 0.0248
_refine_ls_R_factor_gt 0.0226
_refine_ls_shift/su_max 0.003
_refine_ls_shift/su_mean 0.000
_refine_ls_structure_factor_coef Fsqd
_refine_ls_weighting_details 'calc w = 1/[\s^2^(Fo^2^)+(0.0382P)^2^+0.5572P] where P=(Fo^2^+2Fc^2^)/3'
_refine_ls_weighting_scheme calc
_refine_ls_wR_factor_gt 0.0619
_refine_ls_wR_factor_ref 0.0629
_reflns_number_gt 1994
_reflns_number_total 2135
_reflns_threshold_expression I>2\s(I)
_cod_data_source_file lg3007.cif
_cod_data_source_block I
_cod_database_code 2017101
_cod_database_fobs_code 2017101

loop_
_symmetry_equiv_pos_as_xyz
'x, y, z'
'-x, -y, z+1/2'
'-x, y+1/2, -z+1/2'
'x, -y+1/2, -z'
'-x, -y, -z'
'x, y, -z-1/2'
'x, -y-1/2, z-1/2'
'-x, y-1/2, z'

loop_
_atom_site_type_symbol
_atom_site_label
_atom_site_fract_x
_atom_site_fract_y
_atom_site_fract_z
_atom_site_U_iso_or_equiv
_atom_site_adp_type
_atom_site_calc_flag
_atom_site_refinement_flags
_atom_site_occupancy
_atom_site_disorder_assembly
_atom_site_disorder_group
Zn Zn1 0.40045(4) 0.551978(13) 0.583844(10) 0.01173(6) Uani d . 1 . .
Zn Zn2 1.15622(15) 0.75848(5) 0.83867(4) 0.01006(11) Uani d P 0.50 . .
Li Li2 1.203(3) 0.7504(11) 0.8568(8) 0.031(3) Uani d P 0.50 . .
Li Li1 0.0908(13) 0.3797(7) 0.6966(5) 0.0330(17) Uani d P 0.50 . .
P P1 0.08948(7) 0.35767(3) 0.50417(2) 0.00889(8) Uani d . 1 . .
P P2 0.57046(10) 0.44940(4) 0.7500 0.00920(10) Uani d S 1 . .
P P3 0.65256(10) 0.66147(4) 0.7500 0.00891(10) Uani d S 1 . .
O O1 0.3060(2) 0.43500(8) 0.49561(7) 0.0125(2) Uani d . 1 . .
O O2 -0.0927(2) 0.36027(9) 0.42966(7) 0.0145(2) Uani d . 1 . .
O O3 0.2349(3) 0.2500 0.5000 0.0113(3) Uani d S 1 . .
O O4 -0.0492(3) 0.36465(9) 0.58531(6) 0.0160(2) Uani d . 1 . .
O O5 0.4050(2) 0.45300(9) 0.67297(8) 0.0174(2) Uani d . 1 . .
O O6 0.7589(3) 0.54661(11) 0.7500 0.0123(3) Uani d S 1 . .
O O7 0.4941(2) 0.67266(8) 0.67131(7) 0.0157(2) Uani d . 1 . .
O O8 0.8905(3) 0.72789(13) 0.7500 0.0148(3) Uani d S 1 . .
O O9 1.2491(3) 0.85975(11) 0.7500 0.0140(3) Uani d S 1 . .

loop_
_atom_site_aniso_label
_atom_site_aniso_U_11
_atom_site_aniso_U_22
_atom_site_aniso_U_33
_atom_site_aniso_U_12
_atom_site_aniso_U_13
_atom_site_aniso_U_23
Zn1 0.01255(10) 0.01216(10) 0.01048(10) 0.00154(6) 0.00004(5) 0.00059(5)
Zn2 0.0114(2) 0.0098(2) 0.0090(3) 0.00094(17) 0.00055(15) 0.00057(17)
Li2 0.044(8) 0.025(4) 0.023(6) 0.023(4) 0.018(5) 0.015(4)
Li1 0.018(3) 0.055(5) 0.026(3) -0.014(3) -0.001(2) 0.008(3)
P1 0.00906(16) 0.00845(15) 0.00916(15) -0.00097(11) 0.00008(10) 0.00010(11)
P2 0.0093(2) 0.0083(2) 0.0101(2) 0.00085(16) 0.000 0.000
P3 0.0089(2) 0.0089(2) 0.0089(2) -0.00076(16) 0.000 0.000
O1 0.0130(5) 0.0115(4) 0.0129(5) -0.0045(4) 0.0019(4) -0.0017(3)
O2 0.0141(5) 0.0135(5) 0.0159(5) 0.0031(4) -0.0062(4) -0.0019(4)
O3 0.0093(6) 0.0091(6) 0.0155(7) 0.000 0.000 0.0006(5)
O4 0.0197(5) 0.0137(5) 0.0147(5) -0.0004(4) 0.0072(4) -0.0001(3)
O5 0.0198(6) 0.0157(5) 0.0168(5) -0.0045(4) -0.0077(4) 0.0047(4)
O6 0.0085(6) 0.0100(6) 0.0182(7) -0.0003(5) 0.000 0.000
O7 0.0195(5) 0.0139(5) 0.0138(5) 0.0007(4) -0.0070(4) 0.0000(4)
O8 0.0136(7) 0.0153(7) 0.0156(7) -0.0058(5) 0.000 0.000
O9 0.0137(7) 0.0108(6) 0.0175(7) -0.0033(5) 0.000 0.000

loop_
_atom_type_symbol
_atom_type_description
_atom_type_scat_dispersion_real
_atom_type_scat_dispersion_imag
_atom_type_scat_source
Li Li -0.0003 0.0001 'International Tables Vol C Tables 4.2.6.8 and 6.1.1.4'
O O 0.0106 0.0060 'International Tables Vol C Tables 4.2.6.8 and 6.1.1.4'
P P 0.1023 0.0942 'International Tables Vol C Tables 4.2.6.8 and 6.1.1.4'
Zn Zn 0.2839 1.4301 'International Tables Vol C Tables 4.2.6.8 and 6.1.1.4'

loop_
_geom_angle_atom_site_label_1
_geom_angle_atom_site_label_2
_geom_angle_atom_site_label_3
_geom_angle_site_symmetry_1
_geom_angle_site_symmetry_3
_geom_angle
_geom_angle_publ_flag
O5 Zn1 O2 . 5_566 118.94(5) ?
O5 Zn1 O1 . 5_666 121.59(5) ?
O2 Zn1 O1 5_566 5_666 119.45(5) ?
O5 Zn1 O1 . . 90.57(5) ?
O2 Zn1 O1 5_566 . 99.40(5) ?
O1 Zn1 O1 5_666 . 79.08(5) ?
O5 Zn1 O7 . . 90.54(5) ?
O2 Zn1 O7 5_566 . 79.84(5) ?
O1 Zn1 O7 5_666 . 100.54(5) ?
O1 Zn1 O7 . . 178.86(4) ?
O4 Zn2 O9 3_656 . 92.17(6) ?
O4 Zn2 O8 3_656 . 113.30(7) ?
O9 Zn2 O8 . . 78.06(6) ?
O4 Zn2 O7 3_656 6_657 132.70(6) ?
O9 Zn2 O7 . 6_657 96.01(7) ?
O8 Zn2 O7 . 6_657 113.98(7) ?
O4 Zn2 O2 3_656 2_665 92.90(5) ?
O9 Zn2 O2 . 2_665 173.68(7) ?
O8 Zn2 O2 . 2_665 103.32(6) ?
O7 Zn2 O2 6_657 2_665 77.77(5) ?
O7 Li2 O4 6_657 3_656 150.3(10) ?
O7 Li2 O2 6_657 2_665 88.4(5) ?
O4 Li2 O2 3_656 2_665 99.8(7) ?
O7 Li2 O9 6_657 . 94.6(6) ?
O4 Li2 O9 3_656 . 85.1(5) ?
O2 Li2 O9 2_665 . 164.5(9) ?
O7 Li2 O8 6_657 . 107.6(7) ?
O4 Li2 O8 3_656 . 99.5(5) ?
O2 Li2 O8 2_665 . 98.1(7) ?
O9 Li2 O8 . . 66.4(3) ?
O5 Li1 O4 . . 100.6(3) ?
O5 Li1 O9 . 3_646 154.6(5) ?
O4 Li1 O9 . 3_646 93.2(3) ?
O5 Li1 O8 . 3_646 120.0(4) ?
O4 Li1 O8 . 3_646 106.7(4) ?
O9 Li1 O8 3_646 3_646 75.2(3) ?
O4 P1 O1 . . 113.06(7) ?
O4 P1 O2 . . 112.98(7) ?
O1 P1 O2 . . 111.62(7) ?
O4 P1 O3 . . 108.40(5) ?
O1 P1 O3 . . 104.07(7) ?
O2 P1 O3 . . 106.02(5) ?
O9 P2 O5 3_746 6_557 112.12(6) ?
O9 P2 O5 3_746 . 112.12(6) ?
O5 P2 O5 6_557 . 110.73(10) ?
O9 P2 O6 3_746 . 104.42(9) ?
O5 P2 O6 6_557 . 108.57(5) ?
O5 P2 O6 . . 108.57(5) ?
O8 P3 O7 . 6_557 112.58(6) ?
O8 P3 O7 . . 112.58(6) ?
O7 P3 O7 6_557 . 113.40(10) ?
O8 P3 O6 . . 105.45(9) ?
O7 P3 O6 6_557 . 106.01(5) ?
O7 P3 O6 . . 106.01(5) ?
P1 O1 Zn1 . 5_666 132.61(7) ?
P1 O1 Zn1 . . 125.96(6) ?
Zn1 O1 Zn1 5_666 . 100.92(5) ?
P1 O2 Li2 . 2_664 129.4(5) ?
P1 O2 Zn1 . 5_566 126.58(7) ?
Li2 O2 Zn1 2_664 5_566 97.7(4) ?
P1 O2 Zn2 . 2_664 127.49(7) ?
Zn1 O2 Zn2 5_566 2_664 103.02(5) ?
P1 O3 P1 4_556 . 124.19(10) ?
P1 O4 Li2 . 3_646 124.7(4) ?
P1 O4 Zn2 . 3_646 130.16(8) ?
P1 O4 Li1 . . 129.4(2) ?
Li2 O4 Li1 3_646 . 77.8(4) ?
Zn2 O4 Li1 3_646 . 66.3(2) ?
P2 O5 Li1 . . 107.5(2) ?
P2 O5 Zn1 . . 129.57(7) ?
Li1 O5 Zn1 . . 118.2(2) ?
P2 O6 P3 . . 122.77(10) ?
P3 O7 Li2 . 6_457 133.5(4) ?
P3 O7 Zn2 . 6_457 124.71(7) ?
P3 O7 Zn1 . . 126.13(7) ?
Li2 O7 Zn1 6_457 . 93.7(4) ?
Zn2 O7 Zn1 6_457 . 99.17(5) ?
P3 O8 Zn2 . . 132.00(5) ?
P3 O8 Zn2 . 6_557 132.00(5) ?
Zn2 O8 Zn2 . 6_557 89.85(8) ?
P3 O8 Li1 . 3_656 124.6(2) ?
Zn2 O8 Li1 . 3_656 60.55(19) ?
Zn2 O8 Li1 6_557 3_656 93.8(2) ?
P3 O8 Li1 . 8_665 124.6(2) ?
Zn2 O8 Li1 . 8_665 93.8(2) ?
Zn2 O8 Li1 6_557 8_665 60.55(19) ?
Li1 O8 Li1 3_656 8_665 46.5(4) ?
P3 O8 Li2 . . 128.8(4) ?
Zn2 O8 Li2 6_557 . 91.4(4) ?
Li1 O8 Li2 3_656 . 64.5(4) ?
Li1 O8 Li2 8_665 . 98.1(4) ?
P3 O8 Li2 . 6_557 128.8(4) ?
Zn2 O8 Li2 . 6_557 91.4(4) ?
Li1 O8 Li2 3_656 6_557 98.1(4) ?
Li1 O8 Li2 8_665 6_557 64.5(4) ?
Li2 O8 Li2 . 6_557 92.6(8) ?
P2 O9 Li1 3_756 3_656 116.6(3) ?
P2 O9 Li1 3_756 8_665 116.6(3) ?
Li1 O9 Li1 3_656 8_665 51.7(4) ?
P2 O9 Zn2 3_756 6_557 131.92(5) ?
Li1 O9 Zn2 3_656 6_557 100.7(2) ?
Li1 O9 Zn2 8_665 6_557 64.3(3) ?
P2 O9 Zn2 3_756 . 131.92(5) ?
Li1 O9 Zn2 3_656 . 64.3(3) ?
Li1 O9 Zn2 8_665 . 100.7(2) ?
Zn2 O9 Zn2 6_557 . 90.41(7) ?
P2 O9 Li2 3_756 6_557 124.5(4) ?
Li1 O9 Li2 3_656 6_557 108.9(5) ?
Li1 O9 Li2 8_665 6_557 70.1(5) ?
Zn2 O9 Li2 . 6_557 95.3(4) ?
P2 O9 Li2 3_756 . 124.5(4) ?
Li1 O9 Li2 3_656 . 70.1(5) ?
Li1 O9 Li2 8_665 . 108.9(5) ?
Zn2 O9 Li2 6_557 . 95.3(4) ?
Li2 O9 Li2 6_557 . 99.4(8) ?

loop_
_geom_bond_atom_site_label_1
_geom_bond_atom_site_label_2
_geom_bond_site_symmetry_2
_geom_bond_distance
_geom_bond_publ_flag
Zn1 O1 . 2.1532(11) yes
Zn1 O1 5_666 1.9935(11) yes
Zn1 O2 5_566 1.9799(11) yes
Zn1 O5 . 1.9401(11) yes
Zn1 O7 . 2.1796(11) yes
Zn1 Zn1 5_666 3.1995(4) ?
Zn1 Zn2 6_457 3.2500(7) ?
Zn2 O2 2_665 2.1694(13) yes
Zn2 O4 3_656 1.9402(14) yes
Zn2 O7 6_657 2.0883(14) yes
Zn2 O8 . 2.0230(12) yes
Zn2 O9 . 2.0132(12) yes
Zn2 Zn2 6_557 2.8572(14) ?
Li2 O2 2_665 1.958(14) yes
Li2 O4 3_656 1.942(15) yes
Li2 O7 6_657 1.876(15) yes
Li2 O9 . 2.257(12) yes
Li2 O8 . 2.381(14) yes
Li1 O4 . 1.944(8) yes
Li1 O5 . 1.929(7) yes
Li1 O9 3_646 1.975(7) yes
Li1 O8 3_646 2.180(9) yes
P1 O4 . 1.4940(11) ?
P1 O1 . 1.5207(11) ?
P1 O2 . 1.5265(12) ?
P1 O3 . 1.6076(8) ?
P2 O9 3_746 1.5059(15) ?
P2 O5 6_557 1.5083(12) ?
P2 O5 . 1.5083(12) ?
P2 O6 . 1.6098(15) ?
P3 O8 . 1.5106(16) ?
P3 O7 6_557 1.5168(11) ?
P3 O7 . 1.5168(11) ?
P3 O6 . 1.6107(15) ?
O1 Zn1 5_666 1.9935(11) ?
O2 Li2 2_664 1.958(14) ?
O2 Zn1 5_566 1.9799(11) ?
O2 Zn2 2_664 2.1694(13) ?
O3 P1 4_556 1.6076(8) ?
O4 Li2 3_646 1.942(15) ?
O4 Zn2 3_646 1.9402(14) ?
O7 Li2 6_457 1.876(15) ?
O7 Zn2 6_457 2.0883(14) ?
O8 Zn2 6_557 2.0230(12) ?
O8 Li1 3_656 2.180(9) ?
O8 Li1 8_665 2.180(9) ?
O8 Li2 6_557 2.381(14) ?
O9 P2 3_756 1.5059(15) ?
O9 Li1 3_656 1.975(7) ?
O9 Li1 8_665 1.975(7) ?
O9 Zn2 6_557 2.0132(12) ?
O9 Li2 6_557 2.257(12) ?
